data_7710250
loop_
_publ_author_name
'Karachousos-Spiliotakopoulos, Konstantinos'
'Tangoulis, Vassilis'
'Panagiotou, Nikos'
'Tasiopoulos, Anastasios'
'Moreno-Pineda, Eufemio'
'Wernsdorfer, Wolfgang'
'Schulze, Michael'
'Botas, Alexandre M. P.'
'Carlos, Luis D.'

_publ_section_title
;
 Luminescence thermometry and field induced slow magnetic relaxation based
 on a near infrared emissive heterometallic complex
;
_journal_name_full 'Dalton Transactions'
_journal_paper_doi 10.1039/D2DT00936F
_journal_year 2022
_chemical_formula_moiety 'C26 H16 Co N10 O7 Yb, 4(O)'
_chemical_formula_sum 'C26 H16 Co N10 O11 Yb'
_chemical_formula_weight 876.46
_space_group_crystal_system triclinic
_space_group_IT_number 2
_space_group_name_Hall '-P 1'
_space_group_name_H-M_alt 'P -1'
_atom_sites_solution_hydrogens geom
_audit_creation_method SHELXL-2018/3
_audit_update_record
;
2022-03-17 deposited with the CCDC.	2022-05-10 downloaded from the CCDC.
;
_cell_angle_alpha 85.275(3)
_cell_angle_beta 87.856(3)
_cell_angle_gamma 70.730(4)
_cell_formula_units_Z 2
_cell_length_a 10.1974(4)
_cell_length_b 12.2711(5)
_cell_length_c 13.8414(5)
_cell_measurement_reflns_used 13130
_cell_measurement_temperature 100(1)
_cell_measurement_theta_max 29.0190
_cell_measurement_theta_min 3.4500
_cell_volume 1629.33(12)
_computing_structure_refinement 'SHELXL-2018/3 (Sheldrick, 2018)'
_diffrn_ambient_temperature 100(1)
_diffrn_detector_area_resol_mean 10.4223
_diffrn_measured_fraction_theta_full 0.998
_diffrn_measured_fraction_theta_max 0.984
_diffrn_measurement_device_type 'SuperNova, Dual, Cu at home/near, Atlas'
_diffrn_measurement_method '\w scans'
_diffrn_radiation_type MoK\a
_diffrn_radiation_wavelength 0.71073
_diffrn_reflns_av_R_equivalents 0.0669
_diffrn_reflns_av_unetI/netI 0.0779
_diffrn_reflns_Laue_measured_fraction_full 0.998
_diffrn_reflns_Laue_measured_fraction_max 0.984
_diffrn_reflns_limit_h_max 13
_diffrn_reflns_limit_h_min -12
_diffrn_reflns_limit_k_max 15
_diffrn_reflns_limit_k_min -15
_diffrn_reflns_limit_l_max 17
_diffrn_reflns_limit_l_min -17
_diffrn_reflns_number 23274
_diffrn_reflns_point_group_measured_fraction_full 0.998
_diffrn_reflns_point_group_measured_fraction_max 0.984
_diffrn_reflns_theta_full 25.242
_diffrn_reflns_theta_max 27.498
_diffrn_reflns_theta_min 3.326
_diffrn_source 'micro-focus sealed X-ray tube'
_exptl_absorpt_coefficient_mu 3.434
_exptl_absorpt_correction_T_max 1.00000
_exptl_absorpt_correction_T_min 0.78281
_exptl_absorpt_correction_type multi-scan
_exptl_absorpt_process_details
;
CrysAlisPro 1.171.41.93a (Rigaku Oxford Diffraction, 2020)
Empirical absorption correction using spherical harmonics,
implemented in SCALE3 ABSPACK scaling algorithm.
;
_exptl_crystal_colour colorless
_exptl_crystal_density_diffrn 1.786
_exptl_crystal_description block
_exptl_crystal_F_000 854
_exptl_crystal_size_max 0.120
_exptl_crystal_size_mid 0.075
_exptl_crystal_size_min 0.055
_refine_diff_density_max 2.133
_refine_diff_density_min -1.760
_refine_diff_density_rms 0.155
_refine_ls_extinction_method none
_refine_ls_goodness_of_fit_ref 1.055
_refine_ls_hydrogen_treatment constr
_refine_ls_matrix_type full
_refine_ls_number_parameters 442
_refine_ls_number_reflns 7335
_refine_ls_number_restraints 0
_refine_ls_restrained_S_all 1.055
_refine_ls_R_factor_all 0.0480
_refine_ls_R_factor_gt 0.0388
_refine_ls_shift/su_max 0.001
_refine_ls_shift/su_mean 0.000
_refine_ls_structure_factor_coef Fsqd
_refine_ls_weighting_details 'w=1/[\s^2^(Fo^2^)+(0.0247P)^2^] where P=(Fo^2^+2Fc^2^)/3'
_refine_ls_weighting_scheme calc
_refine_ls_wR_factor_gt 0.0797
_refine_ls_wR_factor_ref 0.0847
_reflns_Friedel_coverage 0.000
_reflns_number_gt 6348
_reflns_number_total 7335
_reflns_threshold_expression 'I > 2\s(I)'
_cod_data_source_file d2dt00936f2.cif
_cod_data_source_block shelx
_cod_database_code 7710250
_shelx_shelxl_version_number 2018/3
_shelx_space_group_comment
;
The symmetry employed for this shelxl refinement is uniquely defined
by the following loop, which should always be used as a source of
symmetry information in preference to the above space-group names.
They are only intended as comments.
;
_oxdiff_exptl_absorpt_empirical_full_min 0.814
_oxdiff_exptl_absorpt_empirical_full_max 1.308
_oxdiff_exptl_absorpt_empirical_details
;
Empirical correction (ABSPACK) includes:
- Absorption correction using spherical harmonics
- Frame scaling
;

loop_
_space_group_symop_operation_xyz
'x, y, z'
'-x, -y, -z'

loop_
_atom_site_label
_atom_site_type_symbol
_atom_site_fract_x
_atom_site_fract_y
_atom_site_fract_z
_atom_site_U_iso_or_equiv
_atom_site_adp_type
_atom_site_occupancy
_atom_site_site_symmetry_order
_atom_site_calc_flag
_atom_site_refinement_flags_posn
_atom_site_refinement_flags_adp
_atom_site_refinement_flags_occupancy
_atom_site_disorder_assembly
_atom_site_disorder_group
C1 C 0.4332(5) 0.4466(4) 0.6764(4) 0.0315(13) Uani 1 1 d . . . . .
H1 H 0.483129 0.406157 0.732271 0.038 Uiso 1 1 calc R U . . .
C2 C 0.4247(6) 0.3876(5) 0.5984(4) 0.0385(15) Uani 1 1 d . . . . .
H2 H 0.468534 0.306129 0.600434 0.046 Uiso 1 1 calc R U . . .
C3 C 0.3535(6) 0.4452(5) 0.5174(4) 0.0370(15) Uani 1 1 d . . . . .
H3 H 0.347493 0.404300 0.463240 0.044 Uiso 1 1 calc R U . . .
C4 C 0.2906(5) 0.5634(5) 0.5156(4) 0.0282(12) Uani 1 1 d . . . . .
H4 H 0.239984 0.604447 0.460236 0.034 Uiso 1 1 calc R U . . .
C5 C 0.3010(5) 0.6225(4) 0.5943(3) 0.0215(11) Uani 1 1 d . . . . .
C6 C 0.2304(5) 0.7476(4) 0.5984(3) 0.0207(11) Uani 1 1 d . . . . .
C7 C 0.0888(5) 0.7990(5) 0.5896(3) 0.0281(12) Uani 1 1 d . . . . .
H7 H 0.032625 0.753191 0.578069 0.034 Uiso 1 1 calc R U . . .
C8 C 0.0279(6) 0.9163(5) 0.5973(3) 0.0325(13) Uani 1 1 d . . . . .
H8 H -0.070082 0.951326 0.594187 0.039 Uiso 1 1 calc R U . . .
C9 C 0.1110(6) 0.9810(5) 0.6095(4) 0.0362(15) Uani 1 1 d . . . . .
H9 H 0.071029 1.062229 0.613873 0.043 Uiso 1 1 calc R U . . .
C10 C 0.2525(6) 0.9293(4) 0.6156(3) 0.0325(13) Uani 1 1 d . . . . .
H10 H 0.310057 0.975470 0.621694 0.039 Uiso 1 1 calc R U . . .
C11 C 0.4269(5) 1.0687(4) 0.8142(4) 0.0245(11) Uani 1 1 d . . . . .
H11 H 0.350964 1.076429 0.773456 0.029 Uiso 1 1 calc R U . . .
C12 C 0.4172(5) 1.1522(4) 0.8767(4) 0.0305(13) Uani 1 1 d . . . . .
H12 H 0.334649 1.216921 0.879903 0.037 Uiso 1 1 calc R U . . .
C13 C 0.5277(6) 1.1415(5) 0.9344(4) 0.0334(13) Uani 1 1 d . . . . .
H13 H 0.522810 1.198921 0.977689 0.040 Uiso 1 1 calc R U . . .
C14 C 0.6460(6) 1.0466(4) 0.9291(4) 0.0278(12) Uani 1 1 d . . . . .
H14 H 0.723386 1.038544 0.968471 0.033 Uiso 1 1 calc R U . . .
C15 C 0.6519(5) 0.9632(4) 0.8664(3) 0.0189(10) Uani 1 1 d . . . . .
C16 C 0.7831(5) 0.8685(4) 0.8532(3) 0.0183(10) Uani 1 1 d . . . . .
C17 C 0.9054(5) 0.8906(5) 0.8323(3) 0.0268(12) Uani 1 1 d . . . . .
H17 H 0.905422 0.968243 0.824338 0.032 Uiso 1 1 calc R U . . .
C18 C 1.0281(5) 0.8001(5) 0.8230(3) 0.0296(12) Uani 1 1 d . . . . .
H18 H 1.112449 0.815277 0.808192 0.035 Uiso 1 1 calc R U . . .
C19 C 1.0274(5) 0.6875(5) 0.8354(4) 0.0312(13) Uani 1 1 d . . . . .
H19 H 1.110541 0.624503 0.827676 0.037 Uiso 1 1 calc R U . . .
C20 C 0.9047(5) 0.6682(4) 0.8591(4) 0.0263(12) Uani 1 1 d . . . . .
H20 H 0.903351 0.591073 0.869610 0.032 Uiso 1 1 calc R U . . .
C21 C 0.7795(5) 0.4279(4) 0.7719(3) 0.0186(10) Uani 1 1 d . . . . .
C22 C 1.0083(5) 0.3014(4) 0.6734(4) 0.0208(11) Uani 1 1 d . . . . .
C23 C 0.8076(5) 0.2130(4) 0.7279(3) 0.0221(11) Uani 1 1 d . . . . .
C24 C 0.8318(5) 0.2608(4) 0.9129(4) 0.0218(11) Uani 1 1 d . . . . .
C25 C 1.0321(5) 0.3494(4) 0.8563(4) 0.0239(11) Uani 1 1 d . . . . .
C26 C 1.0532(5) 0.1332(4) 0.8195(3) 0.0222(11) Uani 1 1 d . . . . .
N1 N 0.3703(4) 0.5627(4) 0.6739(3) 0.0235(9) Uani 1 1 d . . . . .
N2 N 0.3099(4) 0.8147(3) 0.6129(3) 0.0213(9) Uani 1 1 d . . . . .
N3 N 0.5418(4) 0.9767(3) 0.8098(3) 0.0179(9) Uani 1 1 d . . . . .
N4 N 0.7869(4) 0.7570(3) 0.8675(3) 0.0178(8) Uani 1 1 d . . . . .
N5 N 0.6915(4) 0.5161(3) 0.7619(3) 0.0236(9) Uani 1 1 d . . . . .
N6 N 1.0609(5) 0.3159(4) 0.6024(3) 0.0393(12) Uani 1 1 d . . . . .
N7 N 0.7430(5) 0.1722(4) 0.6867(3) 0.0406(12) Uani 1 1 d . . . . .
N8 N 0.7802(5) 0.2498(4) 0.9868(3) 0.0318(11) Uani 1 1 d . . . . .
N9 N 1.1021(5) 0.3905(4) 0.8924(3) 0.0350(11) Uani 1 1 d . . . . .
N10 N 1.1344(4) 0.0438(4) 0.8331(3) 0.0271(10) Uani 1 1 d . . . . .
O1 O 0.3743(3) 0.6178(3) 0.7519(2) 0.0205(7) Uani 1 1 d . . . . .
O2 O 0.4465(3) 0.7657(3) 0.6212(2) 0.0225(7) Uani 1 1 d . . . . .
O3 O 0.5479(3) 0.9011(3) 0.7438(2) 0.0187(7) Uani 1 1 d . . . . .
O4 O 0.6702(3) 0.7333(3) 0.8909(2) 0.0180(7) Uani 1 1 d . . . . .
O5 O 0.5008(3) 0.6140(3) 0.9180(2) 0.0206(7) Uani 1 1 d . . . . .
O6 O 0.3384(3) 0.8301(3) 0.8492(2) 0.0175(7) Uani 1 1 d . . . . .
O7 O 0.7186(3) 0.7113(3) 0.6681(2) 0.0248(8) Uani 1 1 d . . . . .
O8 O 0.9628(4) 0.5766(4) 0.6010(3) 0.0577(13) Uani 1 1 d . . . . .
O9 O 0.6933(4) 0.8399(3) 0.4968(3) 0.0395(10) Uani 1 1 d . . . . .
O10 O 0.4351(4) 0.9195(3) 0.4081(3) 0.0412(10) Uani 1 1 d . . . . .
O11 O 0.7107(4) 0.5013(3) 1.0375(3) 0.0494(11) Uani 1 1 d . . . . .
Co1 Co 0.91787(6) 0.28183(5) 0.79356(4) 0.01627(14) Uani 1 1 d . . . . .
Yb1 Yb 0.53569(2) 0.71242(2) 0.77374(2) 0.01423(7) Uani 1 1 d . . . . .

loop_
_atom_site_aniso_label
_atom_site_aniso_U_11
_atom_site_aniso_U_22
_atom_site_aniso_U_33
_atom_site_aniso_U_23
_atom_site_aniso_U_13
_atom_site_aniso_U_12
C1 0.031(3) 0.018(3) 0.048(4) -0.002(2) -0.011(3) -0.010(2)
C2 0.039(4) 0.019(3) 0.062(4) -0.017(3) -0.006(3) -0.011(3)
C3 0.030(3) 0.037(4) 0.049(4) -0.027(3) 0.004(3) -0.012(3)
C4 0.024(3) 0.036(3) 0.029(3) -0.012(2) 0.000(2) -0.014(3)
C5 0.016(3) 0.021(3) 0.028(3) -0.004(2) -0.002(2) -0.005(2)
C6 0.024(3) 0.022(3) 0.017(2) -0.006(2) -0.0034(19) -0.008(2)
C7 0.027(3) 0.030(3) 0.025(3) -0.001(2) -0.006(2) -0.007(2)
C8 0.031(3) 0.031(3) 0.022(3) 0.003(2) -0.007(2) 0.007(3)
C9 0.053(4) 0.023(3) 0.021(3) -0.002(2) -0.008(3) 0.004(3)
C10 0.051(4) 0.021(3) 0.024(3) -0.003(2) -0.012(2) -0.008(3)
C11 0.017(3) 0.021(3) 0.036(3) -0.001(2) 0.002(2) -0.007(2)
C12 0.022(3) 0.021(3) 0.046(3) -0.014(2) 0.006(2) -0.002(2)
C13 0.034(3) 0.032(3) 0.038(3) -0.015(3) 0.006(3) -0.014(3)
C14 0.035(3) 0.026(3) 0.028(3) -0.007(2) 0.000(2) -0.016(3)
C15 0.023(3) 0.017(2) 0.017(2) -0.0002(19) 0.0023(19) -0.008(2)
C16 0.018(3) 0.020(3) 0.018(2) -0.0034(19) -0.0018(19) -0.006(2)
C17 0.032(3) 0.030(3) 0.024(3) 0.000(2) -0.009(2) -0.018(3)
C18 0.021(3) 0.043(3) 0.026(3) 0.002(2) -0.006(2) -0.012(3)
C19 0.019(3) 0.035(3) 0.034(3) 0.001(2) -0.006(2) -0.001(2)
C20 0.022(3) 0.017(3) 0.037(3) -0.003(2) -0.008(2) 0.000(2)
C21 0.020(3) 0.017(3) 0.020(3) -0.0023(19) 0.0043(19) -0.009(2)
C22 0.017(3) 0.015(2) 0.027(3) 0.000(2) -0.002(2) 0.000(2)
C23 0.021(3) 0.014(2) 0.029(3) -0.004(2) -0.005(2) -0.002(2)
C24 0.026(3) 0.016(3) 0.024(3) -0.005(2) -0.001(2) -0.007(2)
C25 0.022(3) 0.017(3) 0.028(3) 0.000(2) 0.002(2) -0.001(2)
C26 0.020(3) 0.017(3) 0.026(3) -0.002(2) 0.002(2) -0.002(2)
N1 0.023(2) 0.023(2) 0.026(2) -0.0058(18) -0.0008(18) -0.0093(19)
N2 0.028(2) 0.015(2) 0.018(2) 0.0000(16) -0.0059(17) -0.0033(19)
N3 0.019(2) 0.017(2) 0.018(2) -0.0025(16) 0.0040(16) -0.0070(18)
N4 0.016(2) 0.019(2) 0.019(2) -0.0003(16) -0.0027(16) -0.0054(17)
N5 0.022(2) 0.017(2) 0.031(2) -0.0018(18) 0.0037(18) -0.0061(19)
N6 0.045(3) 0.041(3) 0.027(3) 0.000(2) 0.012(2) -0.011(3)
N7 0.042(3) 0.034(3) 0.051(3) -0.007(2) -0.012(2) -0.017(3)
N8 0.035(3) 0.032(3) 0.029(3) -0.005(2) 0.002(2) -0.011(2)
N9 0.028(3) 0.026(3) 0.049(3) -0.004(2) -0.006(2) -0.005(2)
N10 0.021(2) 0.017(2) 0.041(3) -0.0011(19) -0.0022(19) -0.0031(19)
O1 0.0266(19) 0.0250(19) 0.0156(17) -0.0057(14) -0.0001(14) -0.0152(16)
O2 0.026(2) 0.0242(19) 0.0190(18) 0.0016(14) -0.0075(14) -0.0100(16)
O3 0.0245(19) 0.0151(17) 0.0177(17) -0.0029(13) -0.0012(13) -0.0076(15)
O4 0.0182(18) 0.0175(17) 0.0209(17) 0.0018(13) -0.0038(13) -0.0095(15)
O5 0.0190(18) 0.0179(18) 0.0230(18) 0.0018(13) -0.0009(14) -0.0044(15)
O6 0.0148(17) 0.0162(17) 0.0194(17) -0.0011(13) 0.0012(13) -0.0026(14)
O7 0.024(2) 0.0246(19) 0.0236(19) -0.0014(14) 0.0071(15) -0.0061(16)
O8 0.043(3) 0.048(3) 0.078(3) -0.011(2) 0.023(2) -0.010(2)
O9 0.049(3) 0.035(2) 0.034(2) 0.0011(17) 0.0080(19) -0.014(2)
O10 0.055(3) 0.029(2) 0.037(2) 0.0032(17) -0.0143(19) -0.011(2)
O11 0.054(3) 0.041(3) 0.055(3) 0.018(2) -0.026(2) -0.020(2)
Co1 0.0157(3) 0.0122(3) 0.0187(3) -0.0013(2) 0.0009(2) -0.0017(3)
Yb1 0.01443(12) 0.01217(11) 0.01582(12) -0.00165(7) -0.00044(8) -0.00381(8)

loop_
_atom_type_symbol
_atom_type_description
_atom_type_scat_dispersion_real
_atom_type_scat_dispersion_imag
_atom_type_scat_source
C C 0.0033 0.0016 'International Tables Vol C Tables 4.2.6.8 and 6.1.1.4'
H H 0.0000 0.0000 'International Tables Vol C Tables 4.2.6.8 and 6.1.1.4'
N N 0.0061 0.0033 'International Tables Vol C Tables 4.2.6.8 and 6.1.1.4'
O O 0.0106 0.0060 'International Tables Vol C Tables 4.2.6.8 and 6.1.1.4'
Co Co 0.3494 0.9721 'International Tables Vol C Tables 4.2.6.8 and 6.1.1.4'
Yb Yb -0.3850 5.5486 'International Tables Vol C Tables 4.2.6.8 and 6.1.1.4'

loop_
_geom_angle_atom_site_label_1
_geom_angle_atom_site_label_2
_geom_angle_atom_site_label_3
_geom_angle
_geom_angle_site_symmetry_1
_geom_angle_site_symmetry_3
_geom_angle_publ_flag
N1 C1 C2 119.9(5) . . ?
N1 C1 H1 120.1 . . ?
C2 C1 H1 120.1 . . ?
C3 C2 C1 120.5(5) . . ?
C3 C2 H2 119.7 . . ?
C1 C2 H2 119.7 . . ?
C2 C3 C4 118.9(5) . . ?
C2 C3 H3 120.5 . . ?
C4 C3 H3 120.5 . . ?
C3 C4 C5 120.2(5) . . ?
C3 C4 H4 119.9 . . ?
C5 C4 H4 119.9 . . ?
N1 C5 C4 119.4(5) . . ?
N1 C5 C6 117.9(4) . . ?
C4 C5 C6 122.6(5) . . ?
N2 C6 C7 119.1(4) . . ?
N2 C6 C5 117.8(4) . . ?
C7 C6 C5 123.1(5) . . ?
C6 C7 C8 120.4(5) . . ?
C6 C7 H7 119.8 . . ?
C8 C7 H7 119.8 . . ?
C9 C8 C7 118.7(5) . . ?
C9 C8 H8 120.6 . . ?
C7 C8 H8 120.6 . . ?
C8 C9 C10 120.2(5) . . ?
C8 C9 H9 119.9 . . ?
C10 C9 H9 119.9 . . ?
N2 C10 C9 120.6(5) . . ?
N2 C10 H10 119.7 . . ?
C9 C10 H10 119.7 . . ?
N3 C11 C12 120.9(5) . . ?
N3 C11 H11 119.6 . . ?
C12 C11 H11 119.6 . . ?
C13 C12 C11 119.3(5) . . ?
C13 C12 H12 120.3 . . ?
C11 C12 H12 120.3 . . ?
C12 C13 C14 119.4(5) . . ?
C12 C13 H13 120.3 . . ?
C14 C13 H13 120.3 . . ?
C13 C14 C15 119.9(5) . . ?
C13 C14 H14 120.0 . . ?
C15 C14 H14 120.0 . . ?
N3 C15 C14 119.4(5) . . ?
N3 C15 C16 120.4(4) . . ?
C14 C15 C16 119.8(5) . . ?
N4 C16 C17 118.7(4) . . ?
N4 C16 C15 120.1(4) . . ?
C17 C16 C15 121.1(4) . . ?
C16 C17 C18 120.1(5) . . ?
C16 C17 H17 119.9 . . ?
C18 C17 H17 119.9 . . ?
C19 C18 C17 119.6(5) . . ?
C19 C18 H18 120.2 . . ?
C17 C18 H18 120.2 . . ?
C20 C19 C18 118.9(5) . . ?
C20 C19 H19 120.5 . . ?
C18 C19 H19 120.5 . . ?
N4 C20 C19 120.6(5) . . ?
N4 C20 H20 119.7 . . ?
C19 C20 H20 119.7 . . ?
N5 C21 Co1 177.0(4) . . ?
N6 C22 Co1 178.2(4) . . ?
N7 C23 Co1 178.5(5) . . ?
N8 C24 Co1 178.5(4) . . ?
N9 C25 Co1 178.7(5) . . ?
N10 C26 Co1 178.6(4) . . ?
O1 N1 C1 119.0(4) . . ?
O1 N1 C5 119.9(4) . . ?
C1 N1 C5 121.1(4) . . ?
O2 N2 C10 119.9(4) . . ?
O2 N2 C6 119.3(4) . . ?
C10 N2 C6 120.7(5) . . ?
O2 N2 Yb1 40.09(18) . . ?
C10 N2 Yb1 111.1(3) . . ?
C6 N2 Yb1 114.7(3) . . ?
C11 N3 O3 118.1(4) . . ?
C11 N3 C15 121.1(4) . . ?
O3 N3 C15 120.7(4) . . ?
C20 N4 O4 118.2(4) . . ?
C20 N4 C16 122.1(4) . . ?
O4 N4 C16 119.7(4) . . ?
C20 N4 Yb1 111.7(3) . . ?
O4 N4 Yb1 38.31(18) . . ?
C16 N4 Yb1 113.0(3) . . ?
C21 N5 Yb1 165.9(4) . . ?
N1 O1 Yb1 124.1(3) . . ?
N2 O2 Yb1 118.0(2) . . ?
N3 O3 Yb1 126.9(2) . . ?
N4 O4 Yb1 120.0(2) . . ?
C24 Co1 C21 89.1(2) . . ?
C24 Co1 C26 88.7(2) . . ?
C21 Co1 C26 177.80(19) . . ?
C24 Co1 C25 90.0(2) . . ?
C21 Co1 C25 91.0(2) . . ?
C26 Co1 C25 89.4(2) . . ?
C24 Co1 C23 91.5(2) . . ?
C21 Co1 C23 89.7(2) . . ?
C26 Co1 C23 89.9(2) . . ?
C25 Co1 C23 178.3(2) . . ?
C24 Co1 C22 179.0(2) . . ?
C21 Co1 C22 91.79(19) . . ?
C26 Co1 C22 90.4(2) . . ?
C25 Co1 C22 89.5(2) . . ?
C23 Co1 C22 89.0(2) . . ?
O4 Yb1 O2 149.00(11) . . ?
O4 Yb1 O6 90.72(11) . . ?
O2 Yb1 O6 93.99(11) . . ?
O4 Yb1 O7 86.25(11) . . ?
O2 Yb1 O7 72.33(12) . . ?
O6 Yb1 O7 144.45(11) . . ?
O4 Yb1 O5 69.55(11) . . ?
O2 Yb1 O5 140.72(12) . . ?
O6 Yb1 O5 72.14(10) . . ?
O7 Yb1 O5 137.87(11) . . ?
O4 Yb1 O1 139.16(11) . . ?
O2 Yb1 O1 71.61(11) . . ?
O6 Yb1 O1 78.07(11) . . ?
O7 Yb1 O1 124.80(11) . . ?
O5 Yb1 O1 69.63(11) . . ?
O4 Yb1 O3 74.27(11) . . ?
O2 Yb1 O3 77.30(11) . . ?
O6 Yb1 O3 75.55(10) . . ?
O7 Yb1 O3 69.53(11) . . ?
O5 Yb1 O3 130.35(10) . . ?
O1 Yb1 O3 137.23(11) . . ?
O4 Yb1 N5 88.92(13) . . ?
O2 Yb1 N5 103.76(12) . . ?
O6 Yb1 N5 145.55(12) . . ?
O7 Yb1 N5 69.89(12) . . ?
O5 Yb1 N5 75.52(12) . . ?
O1 Yb1 N5 79.88(13) . . ?
O3 Yb1 N5 136.79(12) . . ?
O4 Yb1 N4 21.67(10) . . ?
O2 Yb1 N4 129.82(11) . . ?
O6 Yb1 N4 105.50(10) . . ?
O7 Yb1 N4 64.98(11) . . ?
O5 Yb1 N4 89.45(11) . . ?
O1 Yb1 N4 156.89(11) . . ?
O3 Yb1 N4 64.23(11) . . ?
N5 Yb1 N4 85.56(12) . . ?
O4 Yb1 N2 151.70(10) . . ?
O2 Yb1 N2 21.95(10) . . ?
O6 Yb1 N2 73.17(10) . . ?
O7 Yb1 N2 93.55(11) . . ?
O5 Yb1 N2 124.06(11) . . ?
O1 Yb1 N2 61.19(11) . . ?
O3 Yb1 N2 79.15(11) . . ?
N5 Yb1 N2 117.60(12) . . ?
N4 Yb1 N2 141.92(10) . . ?

loop_
_geom_bond_atom_site_label_1
_geom_bond_atom_site_label_2
_geom_bond_distance
_geom_bond_site_symmetry_2
_geom_bond_publ_flag
C1 N1 1.354(6) . ?
C1 C2 1.370(7) . ?
C1 H1 0.9500 . ?
C2 C3 1.369(8) . ?
C2 H2 0.9500 . ?
C3 C4 1.377(7) . ?
C3 H3 0.9500 . ?
C4 C5 1.382(6) . ?
C4 H4 0.9500 . ?
C5 N1 1.355(6) . ?
C5 C6 1.470(6) . ?
C6 N2 1.362(6) . ?
C6 C7 1.378(7) . ?
C7 C8 1.378(7) . ?
C7 H7 0.9500 . ?
C8 C9 1.362(8) . ?
C8 H8 0.9500 . ?
C9 C10 1.374(8) . ?
C9 H9 0.9500 . ?
C10 N2 1.336(6) . ?
C10 H10 0.9500 . ?
C11 N3 1.336(6) . ?
C11 C12 1.371(7) . ?
C11 H11 0.9500 . ?
C12 C13 1.370(7) . ?
C12 H12 0.9500 . ?
C13 C14 1.377(7) . ?
C13 H13 0.9500 . ?
C14 C15 1.380(6) . ?
C14 H14 0.9500 . ?
C15 N3 1.350(6) . ?
C15 C16 1.472(6) . ?
C16 N4 1.354(6) . ?
C16 C17 1.377(6) . ?
C17 C18 1.382(7) . ?
C17 H17 0.9500 . ?
C18 C19 1.380(7) . ?
C18 H18 0.9500 . ?
C19 C20 1.372(7) . ?
C19 H19 0.9500 . ?
C20 N4 1.338(6) . ?
C20 H20 0.9500 . ?
C21 N5 1.157(6) . ?
C21 Co1 1.889(5) . ?
C22 N6 1.132(6) . ?
C22 Co1 1.907(5) . ?
C23 N7 1.141(6) . ?
C23 Co1 1.907(5) . ?
C24 N8 1.151(6) . ?
C24 Co1 1.881(5) . ?
C25 N9 1.148(6) . ?
C25 Co1 1.906(5) . ?
C26 N10 1.141(6) . ?
C26 Co1 1.905(5) . ?
N1 O1 1.329(5) . ?
N2 O2 1.328(5) . ?
N2 Yb1 3.138(4) . ?
N3 O3 1.341(4) . ?
N4 O4 1.338(5) . ?
N4 Yb1 3.137(4) . ?
N5 Yb1 2.424(4) . ?
O1 Yb1 2.346(3) . ?
O2 Yb1 2.288(3) . ?
O3 Yb1 2.361(3) . ?
O4 Yb1 2.246(3) . ?
O5 Yb1 2.325(3) . ?
O6 Yb1 2.323(3) . ?
O7 Yb1 2.323(3) . ?
